data_7046267
loop_
_publ_author_name
'Basu, Debashis'
'Woods, Toby J.'
'Rauchfuss, Thomas B.'

_publ_section_title
;
 Ni(ii) complexes of the phosphine-oxime
 Ph<sub>2</sub>PC<sub>6</sub>H<sub>4</sub>-2-CH[double bond, length as
 m-dash]NOH.
;
_journal_issue 21
_journal_name_full 'Dalton transactions (Cambridge, England : 2003)'
_journal_page_first 7256
_journal_page_last 7262
_journal_paper_doi 10.1039/c8dt01551a
_journal_volume 47
_journal_year 2018
_chemical_formula_moiety 'C38 H32 Cl4 N2 Ni2 O2 P2'
_chemical_formula_sum 'C38 H32 Cl4 N2 Ni2 O2 P2'
_chemical_formula_weight 869.81
_space_group_crystal_system monoclinic
_space_group_IT_number 14
_space_group_name_Hall '-P 2yn'
_space_group_name_H-M_alt 'P 1 21/n 1'
_symmetry_space_group_name_Hall '-P 2yn'
_symmetry_space_group_name_H-M 'P 1 21/n 1'
_atom_sites_solution_hydrogens geom
_audit_creation_method SHELXL-2014/7
_audit_update_record
;
2018-04-04 deposited with the CCDC.
2018-05-08 downloaded from the CCDC.
;
_cell_angle_alpha 90
_cell_angle_beta 91.069(2)
_cell_angle_gamma 90
_cell_formula_units_Z 2
_cell_length_a 12.9955(7)
_cell_length_b 10.6309(5)
_cell_length_c 13.5275(7)
_cell_measurement_reflns_used 15364
_cell_measurement_temperature 110(2)
_cell_measurement_theta_max 25.38
_cell_measurement_theta_min 2.19
_cell_volume 1868.55(16)
_computing_cell_refinement 'SAINT V8.34A (Bruker, 2014)'
_computing_data_collection 'APEX3 V2016.9-0 (Bruker, 2016)'
_computing_data_reduction
; 
SAINT V8.34A, XPREP v2014/2, SADABS V2014/7 (Krause et al., 2015), 
;
_computing_molecular_graphics
; 
SHELXTL v2014-7 (Bruker, 2014), CrystalMaker v2.7.7 (CrystalMaker, 1994) 
;
_computing_publication_material 'XCIF V2014-2 (Bruker, 2014)'
_computing_structure_refinement 'SHELXL-2014-7 (Sheldrick, 2015)'
_computing_structure_solution 'SHELXT-2014-7 (Sheldrick, 2015b)'
_diffrn_ambient_temperature 110(2)
_diffrn_measured_fraction_theta_full 0.999
_diffrn_measured_fraction_theta_max 0.999
_diffrn_measurement_device 'Bruker D8 Venture/Photon 100'
_diffrn_measurement_method 'profile data from \f and \w scans'
_diffrn_radiation_monochromator 'multilayer mirrors'
_diffrn_radiation_source 'microfocus sealed tube'
_diffrn_radiation_type MoK\a
_diffrn_radiation_wavelength 0.71073
_diffrn_radiation_wavelength_id dd49fs
_diffrn_reflns_av_R_equivalents 0.0353
_diffrn_reflns_av_unetI/netI 0.0201
_diffrn_reflns_Laue_measured_fraction_full 0.999
_diffrn_reflns_Laue_measured_fraction_max 0.999
_diffrn_reflns_limit_h_max 15
_diffrn_reflns_limit_h_min -15
_diffrn_reflns_limit_k_max 12
_diffrn_reflns_limit_k_min -12
_diffrn_reflns_limit_l_max 16
_diffrn_reflns_limit_l_min -16
_diffrn_reflns_number 25454
_diffrn_reflns_point_group_measured_fraction_full 0.999
_diffrn_reflns_point_group_measured_fraction_max 0.999
_diffrn_reflns_theta_full 25.242
_diffrn_reflns_theta_max 25.386
_diffrn_reflns_theta_min 2.437
_exptl_absorpt_coefficient_mu 1.416
_exptl_absorpt_correction_T_max 0.7452
_exptl_absorpt_correction_T_min 0.6887
_exptl_absorpt_correction_type multi-scan
_exptl_absorpt_process_details 'SADABS V2014/7 (Krause et al., 2015)'
_exptl_crystal_colour yellow
_exptl_crystal_density_diffrn 1.546
_exptl_crystal_density_method 'not measured'
_exptl_crystal_description block
_exptl_crystal_F_000 888
_exptl_crystal_id dd49fs
_exptl_crystal_preparation
; 
The data crystal was mounted using oil (Paratone-N, Exxon) to a 
0.3 mm cryo-loop (Hampton Research) with the (1 5 0) scattering 
planes roughly normal to the spindle axis. 
;
_exptl_crystal_size_max 0.153
_exptl_crystal_size_mid 0.064
_exptl_crystal_size_min 0.054
_refine_diff_density_max 0.923
_refine_diff_density_min -0.427
_refine_diff_density_rms 0.064
_refine_ls_extinction_method none
_refine_ls_goodness_of_fit_ref 1.044
_refine_ls_hydrogen_treatment constr
_refine_ls_matrix_type full
_refine_ls_number_parameters 227
_refine_ls_number_reflns 3434
_refine_ls_number_restraints 0
_refine_ls_restrained_S_all 1.044
_refine_ls_R_factor_all 0.0307
_refine_ls_R_factor_gt 0.0261
_refine_ls_shift/su_max 0.001
_refine_ls_shift/su_mean 0.000
_refine_ls_structure_factor_coef Fsqd
_refine_ls_weighting_details 'w=1/[\s^2^(Fo^2^)+(0.0307P)^2^+2.1280P] where P=(Fo^2^+2Fc^2^)/3'
_refine_ls_weighting_scheme calc
_refine_ls_wR_factor_gt 0.0650
_refine_ls_wR_factor_ref 0.0675
_reflns_Friedel_coverage 0.000
_reflns_number_gt 3098
_reflns_number_total 3434
_reflns_threshold_expression 'I > 2\s(I)'
_cod_data_source_file c8dt01551a2.cif
_cod_data_source_block dd49fs
_cod_depositor_comments 'Adding full bibliography for 7046263--7046270.cif.'
_cod_database_code 7046267
_shelx_shelxl_version_number 2014/7
_shelx_space_group_comment
; 
The symmetry employed for this shelxl refinement is uniquely defined 
by the following loop, which should always be used as a source of 
symmetry information in preference to the above space-group names. 
They are only intended as comments. 
;
_shelx_estimated_absorpt_t_min 0.812
_shelx_estimated_absorpt_t_max 0.927

loop_
_space_group_symop_operation_xyz
'x, y, z'
'-x+1/2, y+1/2, -z+1/2'
'-x, -y, -z'
'x-1/2, -y-1/2, z-1/2'

loop_
_atom_site_label
_atom_site_type_symbol
_atom_site_fract_x
_atom_site_fract_y
_atom_site_fract_z
_atom_site_U_iso_or_equiv
_atom_site_adp_type
_atom_site_occupancy
_atom_site_site_symmetry_order
_atom_site_calc_flag
_atom_site_refinement_flags_posn
_atom_site_refinement_flags_adp
Ni1 Ni 0.46794(2) 0.54058(2) 0.61968(2) 0.01440(9) Uani 1 1 d . .
Cl1 Cl 0.40503(4) 0.39230(5) 0.72754(4) 0.02265(13) Uani 1 1 d . .
Cl2 Cl 0.42934(4) 0.61328(5) 0.46094(4) 0.01672(12) Uani 1 1 d . .
P1 P 0.59514(4) 0.67772(5) 0.67283(4) 0.01302(12) Uani 1 1 d . .
O1 O 0.26934(13) 0.61419(17) 0.70304(14) 0.0319(4) Uani 1 1 d . .
H1 H 0.2776 0.5375 0.7157 0.048 Uiso 1 1 calc R U
N1 N 0.36381(14) 0.66740(18) 0.67756(13) 0.0205(4) Uani 1 1 d . .
C1 C 0.36218(17) 0.7875(2) 0.68467(15) 0.0203(5) Uani 1 1 d . .
H1A H 0.3008 0.8249 0.7079 0.024 Uiso 1 1 calc R U
C2 C 0.44642(17) 0.8720(2) 0.66020(15) 0.0175(4) Uani 1 1 d . .
C3 C 0.55063(16) 0.83779(19) 0.64738(14) 0.0148(4) Uani 1 1 d . .
C4 C 0.62010(17) 0.9297(2) 0.61902(15) 0.0188(4) Uani 1 1 d . .
H4 H 0.6899 0.9073 0.6091 0.023 Uiso 1 1 calc R U
C5 C 0.58964(19) 1.0539(2) 0.60485(16) 0.0224(5) Uani 1 1 d . .
H5 H 0.6380 1.1149 0.5839 0.027 Uiso 1 1 calc R U
C6 C 0.48926(19) 1.0885(2) 0.62118(16) 0.0246(5) Uani 1 1 d . .
H6 H 0.4688 1.1738 0.6139 0.030 Uiso 1 1 calc R U
C7 C 0.41797(18) 0.9977(2) 0.64834(16) 0.0228(5) Uani 1 1 d . .
H7 H 0.3487 1.0218 0.6590 0.027 Uiso 1 1 calc R U
C8 C 0.62048(15) 0.6767(2) 0.80542(15) 0.0178(4) Uani 1 1 d . .
C9 C 0.60637(18) 0.5644(2) 0.85749(18) 0.0271(5) Uani 1 1 d . .
H9 H 0.5853 0.4902 0.8236 0.033 Uiso 1 1 calc R U
C10 C 0.62340(19) 0.5625(3) 0.95921(19) 0.0385(7) Uani 1 1 d . .
H10 H 0.6138 0.4866 0.9950 0.046 Uiso 1 1 calc R U
C11 C 0.65428(18) 0.6703(3) 1.00860(18) 0.0405(7) Uani 1 1 d . .
H11 H 0.6642 0.6684 1.0783 0.049 Uiso 1 1 calc R U
C12 C 0.67081(18) 0.7808(3) 0.95760(17) 0.0321(6) Uani 1 1 d . .
H12 H 0.6938 0.8538 0.9919 0.039 Uiso 1 1 calc R U
C13 C 0.65364(17) 0.7846(2) 0.85600(16) 0.0226(5) Uani 1 1 d . .
H13 H 0.6644 0.8606 0.8208 0.027 Uiso 1 1 calc R U
C14 C 0.71915(16) 0.67003(19) 0.61379(15) 0.0167(4) Uani 1 1 d . .
C15 C 0.81214(18) 0.6681(2) 0.66637(17) 0.0279(5) Uani 1 1 d . .
H15 H 0.8125 0.6697 0.7366 0.033 Uiso 1 1 calc R U
C16 C 0.9045(2) 0.6637(3) 0.6162(2) 0.0394(7) Uani 1 1 d . .
H16 H 0.9679 0.6629 0.6523 0.047 Uiso 1 1 calc R U
C17 C 0.9044(2) 0.6606(3) 0.5145(2) 0.0412(7) Uani 1 1 d . .
H17 H 0.9676 0.6559 0.4805 0.049 Uiso 1 1 calc R U
C18 C 0.8116(2) 0.6645(3) 0.46166(19) 0.0352(6) Uani 1 1 d . .
H18 H 0.8116 0.6642 0.3914 0.042 Uiso 1 1 calc R U
C19 C 0.71934(18) 0.6686(2) 0.51102(16) 0.0241(5) Uani 1 1 d . .
H19 H 0.6561 0.6705 0.4747 0.029 Uiso 1 1 calc R U

loop_
_atom_site_aniso_label
_atom_site_aniso_U_11
_atom_site_aniso_U_22
_atom_site_aniso_U_33
_atom_site_aniso_U_23
_atom_site_aniso_U_13
_atom_site_aniso_U_12
Ni1 0.01443(15) 0.01224(14) 0.01662(15) 0.00105(10) 0.00278(10) -0.00268(10)
Cl1 0.0264(3) 0.0212(3) 0.0205(3) 0.0058(2) 0.0032(2) -0.0053(2)
Cl2 0.0184(3) 0.0134(2) 0.0184(2) 0.00198(18) 0.00130(19) 0.00217(19)
P1 0.0129(3) 0.0125(3) 0.0136(2) 0.00215(19) -0.00089(19) -0.0003(2)
O1 0.0227(9) 0.0290(9) 0.0445(10) 0.0035(8) 0.0140(8) -0.0055(7)
N1 0.0163(9) 0.0240(10) 0.0213(9) 0.0028(8) 0.0041(7) -0.0022(8)
C1 0.0208(11) 0.0232(12) 0.0170(10) -0.0010(9) 0.0009(8) 0.0059(9)
C2 0.0231(11) 0.0166(11) 0.0127(10) -0.0012(8) -0.0005(8) 0.0033(9)
C3 0.0193(11) 0.0127(10) 0.0123(9) -0.0004(7) -0.0033(8) 0.0001(8)
C4 0.0225(11) 0.0182(11) 0.0157(10) 0.0006(8) -0.0025(8) -0.0024(9)
C5 0.0325(13) 0.0153(11) 0.0191(11) 0.0013(8) -0.0044(9) -0.0061(9)
C6 0.0397(14) 0.0127(11) 0.0213(11) 0.0009(9) -0.0027(10) 0.0042(10)
C7 0.0272(12) 0.0217(12) 0.0196(11) -0.0014(9) -0.0001(9) 0.0077(10)
C8 0.0104(10) 0.0268(12) 0.0162(10) 0.0029(9) -0.0001(8) 0.0018(9)
C9 0.0188(11) 0.0353(14) 0.0272(12) 0.0125(10) -0.0041(9) -0.0043(10)
C10 0.0202(12) 0.065(2) 0.0304(14) 0.0272(13) -0.0025(10) -0.0047(12)
C11 0.0160(12) 0.091(2) 0.0148(11) 0.0082(13) -0.0016(9) 0.0034(14)
C12 0.0165(11) 0.0582(18) 0.0216(12) -0.0103(12) -0.0027(9) 0.0048(11)
C13 0.0150(11) 0.0324(13) 0.0203(11) -0.0026(9) -0.0002(8) 0.0034(9)
C14 0.0150(10) 0.0139(10) 0.0213(11) 0.0018(8) 0.0018(8) -0.0007(8)
C15 0.0189(12) 0.0422(15) 0.0226(12) 0.0040(10) 0.0002(9) 0.0050(10)
C16 0.0166(12) 0.063(2) 0.0381(15) -0.0021(13) 0.0004(11) 0.0025(12)
C17 0.0198(13) 0.063(2) 0.0411(15) -0.0111(14) 0.0138(11) -0.0077(13)
C18 0.0296(14) 0.0529(17) 0.0235(12) -0.0096(12) 0.0088(10) -0.0165(12)
C19 0.0197(11) 0.0316(13) 0.0212(11) -0.0016(9) 0.0010(9) -0.0102(10)

loop_
_atom_type_symbol
_atom_type_description
_atom_type_scat_dispersion_real
_atom_type_scat_dispersion_imag
_atom_type_scat_source
C C 0.0033 0.0016 'International Tables Vol C Tables 4.2.6.8 and 6.1.1.4'
H H 0.0000 0.0000 'International Tables Vol C Tables 4.2.6.8 and 6.1.1.4'
N N 0.0061 0.0033 'International Tables Vol C Tables 4.2.6.8 and 6.1.1.4'
O O 0.0106 0.0060 'International Tables Vol C Tables 4.2.6.8 and 6.1.1.4'
P P 0.1023 0.0942 'International Tables Vol C Tables 4.2.6.8 and 6.1.1.4'
Cl Cl 0.1484 0.1585 'International Tables Vol C Tables 4.2.6.8 and 6.1.1.4'
Ni Ni 0.3393 1.1124 'International Tables Vol C Tables 4.2.6.8 and 6.1.1.4'

loop_
_exptl_crystal_face_index_h
_exptl_crystal_face_index_k
_exptl_crystal_face_index_l
_exptl_crystal_face_perp_dist
1.00 0.00 -1.00 0.0310
-1.00 0.00 1.00 0.0200
1.00 0.00 1.00 0.0740
-1.00 0.00 -1.00 0.0260
1.00 7.00 0.00 0.0250
-1.00 -7.00 0.00 0.0250

loop_
_geom_angle_atom_site_label_1
_geom_angle_atom_site_label_2
_geom_angle_atom_site_label_3
_geom_angle
_geom_angle_site_symmetry_3
N1 Ni1 Cl1 87.94(5) .
N1 Ni1 P1 86.58(5) .
Cl1 Ni1 P1 119.63(2) .
N1 Ni1 Cl2 90.09(5) .
Cl1 Ni1 Cl2 137.49(2) .
P1 Ni1 Cl2 102.61(2) .
N1 Ni1 Cl2 172.76(5) 3_666
Cl1 Ni1 Cl2 91.64(2) 3_666
P1 Ni1 Cl2 99.89(2) 3_666
Cl2 Ni1 Cl2 85.342(19) 3_666
Ni1 Cl2 Ni1 94.658(19) 3_666
C14 P1 C8 106.75(9) .
C14 P1 C3 103.86(10) .
C8 P1 C3 104.01(10) .
C14 P1 Ni1 118.11(7) .
C8 P1 Ni1 114.78(7) .
C3 P1 Ni1 107.88(7) .
N1 O1 H1 109.5 .
C1 N1 O1 111.61(19) .
C1 N1 Ni1 133.50(16) .
O1 N1 Ni1 114.29(13) .
N1 C1 C2 125.7(2) .
N1 C1 H1A 117.2 .
C2 C1 H1A 117.2 .
C7 C2 C3 118.9(2) .
C7 C2 C1 114.7(2) .
C3 C2 C1 126.40(19) .
C4 C3 C2 118.75(19) .
C4 C3 P1 120.14(16) .
C2 C3 P1 121.06(16) .
C3 C4 C5 121.4(2) .
C3 C4 H4 119.3 .
C5 C4 H4 119.3 .
C6 C5 C4 120.0(2) .
C6 C5 H5 120.0 .
C4 C5 H5 120.0 .
C5 C6 C7 119.6(2) .
C5 C6 H6 120.2 .
C7 C6 H6 120.2 .
C6 C7 C2 121.2(2) .
C6 C7 H7 119.4 .
C2 C7 H7 119.4 .
C13 C8 C9 119.7(2) .
C13 C8 P1 121.76(17) .
C9 C8 P1 118.58(17) .
C10 C9 C8 119.4(2) .
C10 C9 H9 120.3 .
C8 C9 H9 120.3 .
C11 C10 C9 120.4(2) .
C11 C10 H10 119.8 .
C9 C10 H10 119.8 .
C12 C11 C10 120.7(2) .
C12 C11 H11 119.7 .
C10 C11 H11 119.7 .
C11 C12 C13 119.7(3) .
C11 C12 H12 120.1 .
C13 C12 H12 120.1 .
C12 C13 C8 120.2(2) .
C12 C13 H13 119.9 .
C8 C13 H13 119.9 .
C19 C14 C15 119.6(2) .
C19 C14 P1 117.32(16) .
C15 C14 P1 123.10(17) .
C16 C15 C14 120.1(2) .
C16 C15 H15 120.0 .
C14 C15 H15 120.0 .
C17 C16 C15 120.2(2) .
C17 C16 H16 119.9 .
C15 C16 H16 119.9 .
C16 C17 C18 119.9(2) .
C16 C17 H17 120.1 .
C18 C17 H17 120.1 .
C19 C18 C17 120.2(2) .
C19 C18 H18 119.9 .
C17 C18 H18 119.9 .
C18 C19 C14 120.0(2) .
C18 C19 H19 120.0 .
C14 C19 H19 120.0 .

loop_
_geom_bond_atom_site_label_1
_geom_bond_atom_site_label_2
_geom_bond_distance
_geom_bond_site_symmetry_2
Ni1 N1 2.0740(19) .
Ni1 Cl1 2.3079(6) .
Ni1 P1 2.3089(6) .
Ni1 Cl2 2.3280(5) .
Ni1 Cl2 2.3877(5) 3_666
Cl2 Ni1 2.3877(5) 3_666
P1 C14 1.814(2) .
P1 C8 1.817(2) .
P1 C3 1.828(2) .
O1 N1 1.401(2) .
O1 H1 0.8400 .
N1 C1 1.281(3) .
C1 C2 1.459(3) .
C1 H1A 0.9500 .
C2 C7 1.395(3) .
C2 C3 1.416(3) .
C3 C4 1.390(3) .
C4 C5 1.390(3) .
C4 H4 0.9500 .
C5 C6 1.377(3) .
C5 H5 0.9500 .
C6 C7 1.392(3) .
C6 H6 0.9500 .
C7 H7 0.9500 .
C8 C13 1.399(3) .
C8 C9 1.400(3) .
C9 C10 1.390(3) .
C9 H9 0.9500 .
C10 C11 1.383(4) .
C10 H10 0.9500 .
C11 C12 1.381(4) .
C11 H11 0.9500 .
C12 C13 1.389(3) .
C12 H12 0.9500 .
C13 H13 0.9500 .
C14 C19 1.390(3) .
C14 C15 1.391(3) .
C15 C16 1.391(3) .
C15 H15 0.9500 .
C16 C17 1.376(4) .
C16 H16 0.9500 .
C17 C18 1.391(4) .
C17 H17 0.9500 .
C18 C19 1.384(3) .
C18 H18 0.9500 .
C19 H19 0.9500 .

loop_
_geom_hbond_atom_site_label_D
_geom_hbond_atom_site_label_H
_geom_hbond_atom_site_label_A
_geom_hbond_distance_DH
_geom_hbond_distance_HA
_geom_hbond_distance_DA
_geom_hbond_angle_DHA
O1 H1 Cl1 0.84 2.27 2.9600(19) 140.0

loop_
_geom_torsion_atom_site_label_1
_geom_torsion_atom_site_label_2
_geom_torsion_atom_site_label_3
_geom_torsion_atom_site_label_4
_geom_torsion
O1 N1 C1 C2 -177.65(19)
Ni1 N1 C1 C2 -7.3(3)
N1 C1 C2 C7 163.5(2)
N1 C1 C2 C3 -16.1(3)
C7 C2 C3 C4 -2.9(3)
C1 C2 C3 C4 176.68(19)
C7 C2 C3 P1 174.37(16)
C1 C2 C3 P1 -6.1(3)
C14 P1 C3 C4 -18.26(19)
C8 P1 C3 C4 93.30(17)
Ni1 P1 C3 C4 -144.39(15)
C14 P1 C3 C2 164.53(16)
C8 P1 C3 C2 -83.91(17)
Ni1 P1 C3 C2 38.40(17)
C2 C3 C4 C5 1.1(3)
P1 C3 C4 C5 -176.15(16)
C3 C4 C5 C6 1.5(3)
C4 C5 C6 C7 -2.3(3)
C5 C6 C7 C2 0.5(3)
C3 C2 C7 C6 2.1(3)
C1 C2 C7 C6 -177.51(19)
C14 P1 C8 C13 78.13(19)
C3 P1 C8 C13 -31.3(2)
Ni1 P1 C8 C13 -148.95(16)
C14 P1 C8 C9 -101.73(18)
C3 P1 C8 C9 148.82(18)
Ni1 P1 C8 C9 31.19(19)
C13 C8 C9 C10 1.4(3)
P1 C8 C9 C10 -178.74(18)
C8 C9 C10 C11 -0.2(4)
C9 C10 C11 C12 -1.4(4)
C10 C11 C12 C13 1.7(4)
C11 C12 C13 C8 -0.5(3)
C9 C8 C13 C12 -1.1(3)
P1 C8 C13 C12 179.07(17)
C8 P1 C14 C19 179.50(17)
C3 P1 C14 C19 -70.94(19)
Ni1 P1 C14 C19 48.43(19)
C8 P1 C14 C15 -1.8(2)
C3 P1 C14 C15 107.8(2)
Ni1 P1 C14 C15 -132.86(18)
C19 C14 C15 C16 -0.5(4)
P1 C14 C15 C16 -179.2(2)
C14 C15 C16 C17 -0.4(4)
C15 C16 C17 C18 1.3(5)
C16 C17 C18 C19 -1.4(5)
C17 C18 C19 C14 0.5(4)
C15 C14 C19 C18 0.4(4)
P1 C14 C19 C18 179.2(2)
